data_2214750
loop_
_publ_author_name
'B. Thimme Gowda'
'Ingrid Svoboda'
'Hartmut Fuess '

_publ_section_title
;
 2,2-Dimethyl-<i>N</i>-(2,4,6-trichlorophenyl)acetamide
;
_journal_coeditor_code IM2020
_journal_issue 8
_journal_name_full 'Acta Crystallographica Section E'
_journal_page_first o3366
_journal_page_last o3366
_journal_paper_doi 10.1107/S1600536807031728
_journal_volume 63
_journal_year 2007
_chemical_formula_iupac 'C10 H10 Cl3 N O'
_chemical_formula_moiety 'C10 H10 Cl3 N O'
_chemical_formula_sum 'C10 H10 Cl3 N O'
_chemical_formula_weight 266.54
_chemical_name_systematic
;
2,2-Dimethyl-<i>N</i>-(2,4,6-trichlorophenyl)acetamide
;
_space_group_IT_number 14
_symmetry_cell_setting monoclinic
_symmetry_space_group_name_Hall '-P 2yn'
_symmetry_space_group_name_H-M 'P 1 21/n 1'
_atom_sites_solution_hydrogens geom
_atom_sites_solution_primary direct
_atom_sites_solution_secondary difmap
_audit_creation_method SHELXL-97
_cell_angle_alpha 90.00
_cell_angle_beta 98.010(10)
_cell_angle_gamma 90.00
_cell_formula_units_Z 4
_cell_length_a 4.7310(6)
_cell_length_b 24.042(2)
_cell_length_c 10.7990(10)
_cell_measurement_reflns_used 2291
_cell_measurement_temperature 297(2)
_cell_measurement_theta_max 24.376
_cell_measurement_theta_min 2.560
_cell_volume 1216.3(2)
_computing_cell_refinement
;
CrysAlis RED (Oxford Diffraction, 2006)
;
_computing_data_collection
;
CrysAlis CCD (Oxford Diffraction, 2006)
;
_computing_data_reduction
;
CrysAlis RED
;
_computing_molecular_graphics
;
PLATON (Spek, 2003) and ORTEP-3 (Farrugia, 1997)
;
_computing_publication_material SHELXL97
_computing_structure_refinement 'SHELXL97 (Sheldrick, 1997)'
_computing_structure_solution 'SHELXS97 (Sheldrick, 1997)'
_diffrn_ambient_temperature 297(2)
_diffrn_detector_area_resol_mean 8.4012
_diffrn_measured_fraction_theta_full 0.991
_diffrn_measured_fraction_theta_max 0.991
_diffrn_measurement_device_type
;
Oxford Diffraction Xcalibur diffractometer with a Sapphire CCD detector
;
_diffrn_measurement_method
;
Rotation method data acquisition using \w and \f
;
_diffrn_radiation_monochromator graphite
_diffrn_radiation_source 'Enhance (Mo) X-ray Source'
_diffrn_radiation_type MoK\a
_diffrn_radiation_wavelength 0.71073
_diffrn_reflns_av_R_equivalents 0.0392
_diffrn_reflns_av_sigmaI/netI 0.0456
_diffrn_reflns_limit_h_max 5
_diffrn_reflns_limit_h_min -5
_diffrn_reflns_limit_k_max 27
_diffrn_reflns_limit_k_min -29
_diffrn_reflns_limit_l_max 13
_diffrn_reflns_limit_l_min -13
_diffrn_reflns_number 8334
_diffrn_reflns_theta_full 26.37
_diffrn_reflns_theta_max 26.37
_diffrn_reflns_theta_min 4.17
_diffrn_standards_decay_% 0
_exptl_absorpt_coefficient_mu 0.726
_exptl_absorpt_correction_T_max 0.9577
_exptl_absorpt_correction_T_min 0.7129
_exptl_absorpt_correction_type multi-scan
_exptl_absorpt_process_details
;
[CrysAlis RED (Oxford Diffraction, 2006); analytical numeric absorption
correction using a multifaceted crystal model based on expressions derived
by Clark & Reid (1995)]
;
_exptl_crystal_colour colourless
_exptl_crystal_density_diffrn 1.456
_exptl_crystal_density_method 'not measured'
_exptl_crystal_description Needle
_exptl_crystal_F_000 544
_exptl_crystal_size_max 0.50
_exptl_crystal_size_mid 0.12
_exptl_crystal_size_min 0.06
_refine_diff_density_max 0.363
_refine_diff_density_min -0.344
_refine_ls_extinction_coef 0.0137(15)
_refine_ls_extinction_expression Fc^*^=kFc[1+0.001xFc^2^\l^3^/sin(2\q)]^-1/4^
_refine_ls_extinction_method SHELXL97
_refine_ls_goodness_of_fit_ref 1.083
_refine_ls_hydrogen_treatment mixed
_refine_ls_matrix_type full
_refine_ls_number_parameters 145
_refine_ls_number_reflns 2460
_refine_ls_number_restraints 0
_refine_ls_restrained_S_all 1.083
_refine_ls_R_factor_all 0.1082
_refine_ls_R_factor_gt 0.0596
_refine_ls_shift/su_max 0.002
_refine_ls_shift/su_mean 0.000
_refine_ls_structure_factor_coef Fsqd
_refine_ls_weighting_details 'calc w=1/[\s^2^(Fo^2^)+(0.0366P)^2^+1.2703P] where P=(Fo^2^+2Fc^2^)/3'
_refine_ls_weighting_scheme calc
_refine_ls_wR_factor_gt 0.1056
_refine_ls_wR_factor_ref 0.1258
_reflns_number_gt 1574
_reflns_number_total 2460
_reflns_threshold_expression I>2sigma(I)
_cod_data_source_file im2020.cif
_cod_data_source_block I
_cod_depositor_comments
;
The following automatic conversions were performed:
'_symmetry_cell_setting' value 'Monoclinic' changed to 'monoclinic'
according to '/home/saulius/struct/CIF-dictionaries/cif_core.dic'
dictionary named 'cif_core.dic' version 2.4.1 from 2010-06-29.

Automatic conversion script
Id: cif_fix_enum 1527 2010-12-29 10:47:43Z saulius 

The following automatic conversions were performed:

'_symmetry_cell_setting' value 'Monoclinic' changed to 'monoclinic'
according to /home/saulius/struct/CIF-dictionaries/cif_core.dic
dictionary named 'cif_core.dic' version 2.4.1 from 2010-06-29.

Automatic conversion script
Id: cif_fix_values 1715 2011-07-08 13:25:40Z adriana 
;
_cod_original_sg_symbol_Hall -P2yn
_cod_original_sg_symbol_H-M 'P 21/n'
_cod_database_code 2214750
_cod_database_fobs_code 2214750

loop_
_symmetry_equiv_pos_as_xyz
'x, y, z'
'-x+1/2, y+1/2, -z+1/2'
'-x, -y, -z'
'x-1/2, -y-1/2, z-1/2'

loop_
_atom_site_type_symbol
_atom_site_label
_atom_site_fract_x
_atom_site_fract_y
_atom_site_fract_z
_atom_site_U_iso_or_equiv
_atom_site_adp_type
_atom_site_calc_flag
_atom_site_refinement_flags
_atom_site_occupancy
C C1 0.8638(6) 0.09310(12) 0.2959(3) 0.0344(7) Uani d . 1
C C2 0.7415(7) 0.06534(13) 0.1894(3) 0.0387(8) Uani d . 1
C C3 0.8267(7) 0.01277(13) 0.1585(3) 0.0467(9) Uani d . 1
H H3 0.7398 -0.0051 0.0868 0.056 Uiso calc R 1
C C4 1.0425(8) -0.01217(13) 0.2364(4) 0.0504(9) Uani d . 1
C C5 1.1702(8) 0.01276(14) 0.3435(3) 0.0516(9) Uani d . 1
H H5 1.3160 -0.0050 0.3954 0.062 Uiso calc R 1
C C6 1.0776(7) 0.06514(14) 0.3730(3) 0.0427(8) Uani d . 1
C C7 0.9518(7) 0.19206(13) 0.3283(3) 0.0380(8) Uani d . 1
C C8 0.8228(7) 0.24621(14) 0.3627(4) 0.0503(9) Uani d . 1
H H8 0.624(8) 0.2474(14) 0.326(3) 0.060 Uiso d . 1
C C9 0.9660(9) 0.29551(15) 0.3124(5) 0.0736(13) Uani d . 1
H H9A 0.9525 0.2925 0.2231 0.088 Uiso calc R 1
H H9B 1.1633 0.2964 0.3484 0.088 Uiso calc R 1
H H9C 0.8736 0.3291 0.3335 0.088 Uiso calc R 1
C C10 0.8362(14) 0.2489(2) 0.5023(5) 0.114(2) Uani d . 1
H H10A 1.0320 0.2500 0.5403 0.137 Uiso calc R 1
H H10B 0.7454 0.2166 0.5311 0.137 Uiso calc R 1
H H10C 0.7396 0.2817 0.5247 0.137 Uiso calc R 1
N N1 0.7771(5) 0.14716(11) 0.3235(3) 0.0378(7) Uani d . 1
H H1 0.612(7) 0.1525(14) 0.323(3) 0.045 Uiso d . 1
O O1 1.1986(5) 0.18779(9) 0.3089(3) 0.0553(7) Uani d . 1
Cl Cl1 0.4698(2) 0.09734(4) 0.09091(9) 0.0612(3) Uani d . 1
Cl Cl2 1.1579(3) -0.07790(4) 0.19711(12) 0.0811(4) Uani d . 1
Cl Cl3 1.2321(2) 0.09475(4) 0.51250(9) 0.0664(3) Uani d . 1

loop_
_atom_site_aniso_label
_atom_site_aniso_U_11
_atom_site_aniso_U_22
_atom_site_aniso_U_33
_atom_site_aniso_U_12
_atom_site_aniso_U_13
_atom_site_aniso_U_23
C1 0.0292(16) 0.0317(16) 0.0439(17) -0.0019(14) 0.0108(14) -0.0012(15)
C2 0.0346(17) 0.0366(18) 0.0439(18) -0.0016(14) 0.0025(15) 0.0015(15)
C3 0.051(2) 0.0364(18) 0.053(2) -0.0018(17) 0.0069(17) -0.0129(16)
C4 0.055(2) 0.0306(17) 0.067(2) 0.0045(17) 0.0132(19) -0.0036(17)
C5 0.054(2) 0.0374(19) 0.060(2) 0.0092(17) -0.0016(18) 0.0010(17)
C6 0.0432(19) 0.0400(19) 0.0445(19) -0.0037(16) 0.0045(16) -0.0009(15)
C7 0.0301(17) 0.0353(17) 0.0480(19) -0.0023(15) 0.0033(15) -0.0055(15)
C8 0.0336(18) 0.0375(19) 0.081(3) -0.0016(16) 0.0139(19) -0.0164(18)
C9 0.078(3) 0.037(2) 0.109(4) 0.002(2) 0.022(3) -0.002(2)
C10 0.198(6) 0.067(3) 0.092(4) -0.006(4) 0.069(4) -0.029(3)
N1 0.0254(13) 0.0336(14) 0.0556(17) -0.0005(12) 0.0095(13) -0.0090(12)
O1 0.0287(13) 0.0439(14) 0.096(2) -0.0027(11) 0.0178(12) -0.0062(13)
Cl1 0.0599(6) 0.0559(6) 0.0614(6) 0.0128(5) -0.0142(5) -0.0093(5)
Cl2 0.0946(9) 0.0417(5) 0.1062(9) 0.0224(5) 0.0108(7) -0.0166(6)
Cl3 0.0807(8) 0.0583(6) 0.0527(6) 0.0012(5) -0.0165(5) -0.0049(5)

loop_
_atom_type_symbol
_atom_type_description
_atom_type_scat_dispersion_real
_atom_type_scat_dispersion_imag
_atom_type_scat_source
C C 0.0033 0.0016 'International Tables Vol C Tables 4.2.6.8 and 6.1.1.4'
H H 0.0000 0.0000 'International Tables Vol C Tables 4.2.6.8 and 6.1.1.4'
N N 0.0061 0.0033 'International Tables Vol C Tables 4.2.6.8 and 6.1.1.4'
O O 0.0106 0.0060 'International Tables Vol C Tables 4.2.6.8 and 6.1.1.4'
Cl Cl 0.1484 0.1585 'International Tables Vol C Tables 4.2.6.8 and 6.1.1.4'

loop_
_geom_angle_atom_site_label_1
_geom_angle_atom_site_label_2
_geom_angle_atom_site_label_3
_geom_angle
C2 C1 C6 116.7(3)
C2 C1 N1 121.4(3)
C6 C1 N1 121.9(3)
C3 C2 C1 122.6(3)
C3 C2 Cl1 118.4(3)
C1 C2 Cl1 119.0(2)
C4 C3 C2 118.1(3)
C4 C3 H3 121.0
C2 C3 H3 121.0
C5 C4 C3 122.2(3)
C5 C4 Cl2 119.1(3)
C3 C4 Cl2 118.7(3)
C4 C5 C6 118.5(3)
C4 C5 H5 120.8
C6 C5 H5 120.8
C5 C6 C1 121.9(3)
C5 C6 Cl3 117.7(3)
C1 C6 Cl3 120.4(3)
O1 C7 N1 121.3(3)
O1 C7 C8 123.1(3)
N1 C7 C8 115.6(3)
C10 C8 C9 111.8(4)
C10 C8 C7 108.8(4)
C9 C8 C7 111.9(3)
C10 C8 H8 108(2)
C9 C8 H8 107(2)
C7 C8 H8 109(2)
C8 C9 H9A 109.5
C8 C9 H9B 109.5
H9A C9 H9B 109.5
C8 C9 H9C 109.5
H9A C9 H9C 109.5
H9B C9 H9C 109.5
C8 C10 H10A 109.5
C8 C10 H10B 109.5
H10A C10 H10B 109.5
C8 C10 H10C 109.5
H10A C10 H10C 109.5
H10B C10 H10C 109.5
C7 N1 C1 123.3(3)
C7 N1 H1 118(3)
C1 N1 H1 118(3)

loop_
_geom_bond_atom_site_label_1
_geom_bond_atom_site_label_2
_geom_bond_distance
C1 C2 1.385(4)
C1 C6 1.391(4)
C1 N1 1.407(4)
C2 C3 1.382(4)
C2 Cl1 1.731(3)
C3 C4 1.368(5)
C3 H3 0.9300
C4 C5 1.367(5)
C4 Cl2 1.743(3)
C5 C6 1.385(5)
C5 H5 0.9300
C6 Cl3 1.733(3)
C7 O1 1.219(3)
C7 N1 1.356(4)
C7 C8 1.506(4)
C8 C10 1.501(6)
C8 C9 1.504(5)
C8 H8 0.97(4)
C9 H9A 0.9600
C9 H9B 0.9600
C9 H9C 0.9600
C10 H10A 0.9600
C10 H10B 0.9600
C10 H10C 0.9600
N1 H1 0.79(3)

loop_
_geom_hbond_atom_site_label_D
_geom_hbond_atom_site_label_H
_geom_hbond_atom_site_label_A
_geom_hbond_site_symmetry_A
_geom_hbond_distance_DH
_geom_hbond_distance_HA
_geom_hbond_distance_DA
_geom_hbond_angle_DHA
N1 H1 O1 1_455 0.79(3) 2.12(3) 2.889(3) 165(3)

loop_
_geom_torsion_atom_site_label_1
_geom_torsion_atom_site_label_2
_geom_torsion_atom_site_label_3
_geom_torsion_atom_site_label_4
_geom_torsion
C6 C1 C2 C3 -0.8(5)
N1 C1 C2 C3 178.5(3)
C6 C1 C2 Cl1 178.8(2)
N1 C1 C2 Cl1 -1.8(4)
C1 C2 C3 C4 -0.6(5)
Cl1 C2 C3 C4 179.7(3)
C2 C3 C4 C5 1.3(5)
C2 C3 C4 Cl2 -178.7(3)
C3 C4 C5 C6 -0.4(6)
Cl2 C4 C5 C6 179.6(3)
C4 C5 C6 C1 -1.2(5)
C4 C5 C6 Cl3 177.4(3)
C2 C1 C6 C5 1.8(5)
N1 C1 C6 C5 -177.6(3)
C2 C1 C6 Cl3 -176.8(2)
N1 C1 C6 Cl3 3.9(4)
O1 C7 C8 C10 -96.7(4)
N1 C7 C8 C10 81.4(4)
O1 C7 C8 C9 27.4(5)
N1 C7 C8 C9 -154.5(3)
O1 C7 N1 C1 -0.3(5)
C8 C7 N1 C1 -178.4(3)
C2 C1 N1 C7 -115.8(3)
C6 C1 N1 C7 63.5(4)

loop_
_cod_related_entry_id
_cod_related_entry_database
_cod_related_entry_code
1 ChemSpider 21123844
